data_7035480
loop_
_publ_author_name
'Dutta, Jayita'
'Richmond, Michael G.'
'Bhattacharya, Samaresh'

_publ_section_title
;
 Palladium(0)-mediated C-H bond activation of N-(naphthyl)salicylaldimine
 and related ligands: utilization of the resulting organopalladium
 complexes in catalytic C-C and C-N coupling reactions.
;
_journal_issue 30
_journal_name_full 'Dalton transactions (Cambridge, England : 2003)'
_journal_page_first 13615
_journal_page_last 13632
_journal_paper_doi 10.1039/c5dt01564b
_journal_volume 44
_journal_year 2015
_chemical_formula_sum 'C36 H28 N O2 P Pd'
_chemical_formula_weight 643.96
_chemical_name_systematic
; 
 ? 
;
_space_group_IT_number 14
_symmetry_space_group_name_Hall '-P 2ybc'
_symmetry_space_group_name_H-M 'P 1 21/c 1'
_atom_sites_solution_hydrogens geom
_atom_sites_solution_primary direct
_atom_sites_solution_secondary difmap
_audit_creation_method SHELXL-97
_audit_update_record
;
2013-10-10 deposited with the CCDC.
2015-06-18 downloaded from the CCDC.
;
_cell_angle_alpha 90.00
_cell_angle_beta 116.042(2)
_cell_angle_gamma 90.00
_cell_formula_units_Z 4
_cell_length_a 15.6731(6)
_cell_length_b 11.7347(4)
_cell_length_c 17.4108(6)
_cell_measurement_temperature 296(2)
_cell_volume 2877.07(18)
_computing_structure_refinement 'SHELXL-97 (Sheldrick, 2008)'
_computing_structure_solution 'SHELXS-97 (Sheldrick, 2008)'
_diffrn_ambient_temperature 296(2)
_diffrn_measured_fraction_theta_full 0.996
_diffrn_measured_fraction_theta_max 0.996
_diffrn_radiation_monochromator graphite
_diffrn_radiation_source 'fine-focus sealed tube'
_diffrn_radiation_type MoK\a
_diffrn_radiation_wavelength 0.71073
_diffrn_reflns_av_R_equivalents 0.0396
_diffrn_reflns_av_sigmaI/netI 0.0255
_diffrn_reflns_limit_h_max 20
_diffrn_reflns_limit_h_min -20
_diffrn_reflns_limit_k_max 14
_diffrn_reflns_limit_k_min -14
_diffrn_reflns_limit_l_max 22
_diffrn_reflns_limit_l_min -21
_diffrn_reflns_number 44600
_diffrn_reflns_theta_full 27.02
_diffrn_reflns_theta_max 27.02
_diffrn_reflns_theta_min 2.17
_exptl_absorpt_coefficient_mu 0.735
_exptl_absorpt_correction_T_max 0.902
_exptl_absorpt_correction_T_min 0.853
_exptl_absorpt_correction_type multi-scan
_exptl_crystal_density_diffrn 1.487
_exptl_crystal_density_method 'not measured'
_exptl_crystal_F_000 1312
_exptl_crystal_size_max 0.26
_exptl_crystal_size_mid 0.18
_exptl_crystal_size_min 0.14
_refine_diff_density_max 0.336
_refine_diff_density_min -0.426
_refine_diff_density_rms 0.100
_refine_ls_extinction_method none
_refine_ls_goodness_of_fit_ref 1.083
_refine_ls_hydrogen_treatment constr
_refine_ls_matrix_type full
_refine_ls_number_parameters 371
_refine_ls_number_reflns 6244
_refine_ls_number_restraints 0
_refine_ls_restrained_S_all 1.083
_refine_ls_R_factor_all 0.0356
_refine_ls_R_factor_gt 0.0262
_refine_ls_shift/su_max 0.001
_refine_ls_shift/su_mean 0.000
_refine_ls_structure_factor_coef Fsqd
_refine_ls_weighting_details 'calc w=1/[\s^2^(Fo^2^)+(0.0489P)^2^+0.3213P] where P=(Fo^2^+2Fc^2^)/3'
_refine_ls_weighting_scheme calc
_refine_ls_wR_factor_gt 0.0732
_refine_ls_wR_factor_ref 0.0850
_reflns_number_gt 5258
_reflns_number_total 6244
_reflns_threshold_expression >2sigma(I)
_cod_data_source_file c5dt01564b2.cif
_cod_data_source_block jd11
_cod_depositor_comments
;
The following automatic conversions were performed:

'_exptl_absorpt_correction_type' value 'Multi-Scan' changed to
'multi-scan' according to
/usr/data/users/saulius/crontab/automatic-downloads/rss-feeds/RSC/lib/dictionaries/cif_core.dic
dictionary named 'cif_core.dic' version 2.4.2 from 2011-04-26.

Automatic conversion script
Id: cif_fix_values 3271 2015-04-21 07:52:19Z andrius 

 Adding full bibliography for 7035480--7035485.cif.
;
_cod_original_sg_symbol_H-M P21/c
_cod_database_code 7035480

loop_
_symmetry_equiv_pos_as_xyz
'x, y, z'
'-x, y+1/2, -z+1/2'
'-x, -y, -z'
'x, -y-1/2, z-1/2'

loop_
_atom_site_label
_atom_site_type_symbol
_atom_site_fract_x
_atom_site_fract_y
_atom_site_fract_z
_atom_site_U_iso_or_equiv
_atom_site_adp_type
_atom_site_occupancy
_atom_site_symmetry_multiplicity
_atom_site_calc_flag
_atom_site_refinement_flags
Pd1 Pd 0.260374(11) 0.274261(14) 0.399606(10) 0.03198(7) Uani 1 1 d .
P1 P 0.16802(4) 0.36571(5) 0.45045(4) 0.03316(13) Uani 1 1 d .
O2 O 0.41347(17) -0.29382(16) 0.49139(15) 0.0676(6) Uani 1 1 d .
O1 O 0.24528(12) 0.12636(14) 0.45528(11) 0.0442(4) Uani 1 1 d .
N1 N 0.34200(13) 0.19173(16) 0.35237(12) 0.0343(4) Uani 1 1 d .
C131 C 0.07531(16) 0.45323(19) 0.37198(14) 0.0380(5) Uani 1 1 d .
C136 C 0.05119(19) 0.5603(2) 0.38986(17) 0.0492(6) Uani 1 1 d .
H136 H 0.0844 0.5919 0.4439 0.059 Uiso 1 1 calc R
C135 C -0.0226(2) 0.6199(3) 0.3268(2) 0.0658(8) Uani 1 1 d .
H135 H -0.0383 0.6921 0.3387 0.079 Uiso 1 1 calc R
C134 C -0.0725(2) 0.5743(3) 0.2477(2) 0.0739(10) Uani 1 1 d .
H134 H -0.1219 0.6153 0.2060 0.089 Uiso 1 1 calc R
C133 C -0.0501(2) 0.4684(3) 0.22917(19) 0.0694(9) Uani 1 1 d .
H133 H -0.0851 0.4368 0.1754 0.083 Uiso 1 1 calc R
C132 C 0.02442(19) 0.4086(3) 0.29058(16) 0.0552(7) Uani 1 1 d .
H132 H 0.0407 0.3376 0.2773 0.066 Uiso 1 1 calc R
C111 C 0.23190(16) 0.45662(19) 0.54300(14) 0.0362(5) Uani 1 1 d .
C112 C 0.32155(16) 0.4965(2) 0.55988(14) 0.0407(5) Uani 1 1 d .
H112 H 0.3487 0.4771 0.5237 0.049 Uiso 1 1 calc R
C113 C 0.37102(19) 0.5649(2) 0.63021(16) 0.0494(6) Uani 1 1 d .
H113 H 0.4313 0.5911 0.6412 0.059 Uiso 1 1 calc R
C114 C 0.3314(2) 0.5942(2) 0.68380(16) 0.0532(7) Uani 1 1 d .
H114 H 0.3647 0.6405 0.7310 0.064 Uiso 1 1 calc R
C115 C 0.2423(2) 0.5553(2) 0.66774(17) 0.0576(7) Uani 1 1 d .
H115 H 0.2155 0.5753 0.7041 0.069 Uiso 1 1 calc R
C116 C 0.19287(19) 0.4869(2) 0.59831(16) 0.0505(6) Uani 1 1 d .
H116 H 0.1328 0.4606 0.5880 0.061 Uiso 1 1 calc R
C121 C 0.10226(17) 0.26983(19) 0.48763(16) 0.0366(5) Uani 1 1 d .
C122 C 0.00454(19) 0.2582(2) 0.44553(19) 0.0511(6) Uani 1 1 d .
H122 H -0.0300 0.3012 0.3968 0.061 Uiso 1 1 calc R
C123 C -0.0422(2) 0.1834(3) 0.4752(2) 0.0661(8) Uani 1 1 d .
H123 H -0.1078 0.1760 0.4462 0.079 Uiso 1 1 calc R
C124 C 0.0077(2) 0.1199(3) 0.5473(2) 0.0616(8) Uani 1 1 d .
H124 H -0.0239 0.0696 0.5672 0.074 Uiso 1 1 calc R
C125 C 0.1048(2) 0.1311(2) 0.58995(18) 0.0529(6) Uani 1 1 d .
H125 H 0.1388 0.0884 0.6390 0.063 Uiso 1 1 calc R
C126 C 0.15207(19) 0.2049(2) 0.56077(17) 0.0453(6) Uani 1 1 d .
H126 H 0.2178 0.2115 0.5900 0.054 Uiso 1 1 calc R
C9 C 0.36439(17) 0.2601(2) 0.29638(15) 0.0371(5) Uani 1 1 d .
C17 C 0.33346(16) 0.3742(2) 0.29133(14) 0.0367(5) Uani 1 1 d .
C16 C 0.28127(16) 0.40792(19) 0.33799(14) 0.0372(5) Uani 1 1 d .
C15 C 0.25376(18) 0.5202(2) 0.33098(16) 0.0443(6) Uani 1 1 d .
H15 H 0.2211 0.5454 0.3613 0.053 Uiso 1 1 calc R
C14 C 0.2734(2) 0.5982(2) 0.27929(18) 0.0532(6) Uani 1 1 d .
H14 H 0.2536 0.6734 0.2764 0.064 Uiso 1 1 calc R
C13 C 0.32061(19) 0.5658(2) 0.23373(17) 0.0512(6) Uani 1 1 d .
H13 H 0.3323 0.6185 0.1995 0.061 Uiso 1 1 calc R
C18 C 0.35214(17) 0.4520(2) 0.23813(15) 0.0418(5) Uani 1 1 d .
C12 C 0.39926(18) 0.4112(2) 0.19012(16) 0.0494(6) Uani 1 1 d .
H12 H 0.4125 0.4611 0.1553 0.059 Uiso 1 1 calc R
C11 C 0.4251(2) 0.3006(2) 0.19441(18) 0.0515(7) Uani 1 1 d .
H11 H 0.4541 0.2753 0.1611 0.062 Uiso 1 1 calc R
C10 C 0.4088(2) 0.2228(2) 0.24841(18) 0.0472(6) Uani 1 1 d .
H10 H 0.4280 0.1473 0.2514 0.057 Uiso 1 1 calc R
C7 C 0.37391(16) 0.0889(2) 0.37259(15) 0.0382(5) Uani 1 1 d .
H7 H 0.4164 0.0645 0.3519 0.046 Uiso 1 1 calc R
C6 C 0.35196(16) 0.00875(19) 0.42258(14) 0.0372(5) Uani 1 1 d .
C5 C 0.39568(17) -0.1009(2) 0.43384(15) 0.0429(6) Uani 1 1 d .
H5 H 0.4393 -0.1143 0.4120 0.052 Uiso 1 1 calc R
C4 C 0.37478(19) -0.1859(2) 0.47590(17) 0.0466(6) Uani 1 1 d .
C8 C 0.4795(2) -0.3214(2) 0.4601(2) 0.0588(7) Uani 1 1 d .
H8A H 0.4492 -0.3182 0.3988 0.088 Uiso 1 1 calc R
H8B H 0.5034 -0.3969 0.4783 0.088 Uiso 1 1 calc R
H8C H 0.5311 -0.2680 0.4819 0.088 Uiso 1 1 calc R
C3 C 0.3072(2) -0.1670(2) 0.50690(18) 0.0526(6) Uani 1 1 d .
H3 H 0.2908 -0.2260 0.5336 0.063 Uiso 1 1 calc R
C2 C 0.26520(18) -0.0627(2) 0.49820(17) 0.0473(6) Uani 1 1 d .
H2 H 0.2209 -0.0521 0.5196 0.057 Uiso 1 1 calc R
C1 C 0.28696(16) 0.02961(19) 0.45767(14) 0.0363(5) Uani 1 1 d .

loop_
_atom_site_aniso_label
_atom_site_aniso_U_11
_atom_site_aniso_U_22
_atom_site_aniso_U_33
_atom_site_aniso_U_23
_atom_site_aniso_U_13
_atom_site_aniso_U_12
Pd1 0.03286(11) 0.03410(11) 0.03066(11) -0.00194(7) 0.01548(8) 0.00094(6)
P1 0.0323(3) 0.0360(3) 0.0312(3) -0.0014(2) 0.0141(2) 0.0032(2)
O2 0.0948(16) 0.0464(11) 0.0882(16) 0.0223(10) 0.0646(14) 0.0260(10)
O1 0.0523(10) 0.0391(9) 0.0531(10) 0.0049(8) 0.0341(9) 0.0070(7)
N1 0.0362(10) 0.0356(9) 0.0338(10) -0.0037(8) 0.0179(8) -0.0008(8)
C131 0.0370(12) 0.0425(13) 0.0359(12) 0.0013(10) 0.0174(10) 0.0062(10)
C136 0.0548(16) 0.0469(14) 0.0480(15) 0.0023(12) 0.0246(13) 0.0118(12)
C135 0.076(2) 0.0563(17) 0.070(2) 0.0152(16) 0.0361(18) 0.0294(15)
C134 0.065(2) 0.095(3) 0.056(2) 0.0313(18) 0.0213(17) 0.0392(18)
C133 0.0606(19) 0.099(3) 0.0376(15) 0.0024(16) 0.0113(14) 0.0141(17)
C132 0.0560(16) 0.0647(17) 0.0375(14) -0.0006(13) 0.0137(13) 0.0180(14)
C111 0.0382(12) 0.0375(12) 0.0306(11) 0.0014(9) 0.0129(10) 0.0034(9)
C112 0.0453(14) 0.0428(13) 0.0341(12) 0.0044(10) 0.0176(11) 0.0001(10)
C113 0.0505(15) 0.0502(15) 0.0395(14) 0.0030(12) 0.0123(12) -0.0110(12)
C114 0.0695(18) 0.0438(14) 0.0348(14) -0.0053(11) 0.0124(13) -0.0039(13)
C115 0.0689(19) 0.0630(17) 0.0452(15) -0.0128(13) 0.0290(15) 0.0030(15)
C116 0.0493(15) 0.0616(17) 0.0454(15) -0.0112(13) 0.0252(13) -0.0041(13)
C121 0.0371(13) 0.0359(12) 0.0398(13) -0.0022(10) 0.0197(11) 0.0035(9)
C122 0.0386(14) 0.0585(16) 0.0527(17) 0.0066(13) 0.0168(13) -0.0005(12)
C123 0.0441(16) 0.077(2) 0.077(2) 0.0012(18) 0.0267(16) -0.0140(15)
C124 0.069(2) 0.0594(17) 0.070(2) -0.0020(15) 0.0434(17) -0.0148(15)
C125 0.0652(18) 0.0503(15) 0.0515(16) 0.0059(13) 0.0333(14) 0.0060(13)
C126 0.0427(14) 0.0507(15) 0.0458(15) 0.0031(12) 0.0226(12) 0.0056(11)
C9 0.0358(12) 0.0439(13) 0.0321(12) -0.0045(10) 0.0153(10) -0.0060(10)
C17 0.0354(12) 0.0414(12) 0.0318(12) -0.0021(10) 0.0133(10) -0.0050(10)
C16 0.0370(12) 0.0413(12) 0.0314(12) -0.0008(10) 0.0132(10) -0.0041(10)
C15 0.0508(14) 0.0405(13) 0.0456(14) -0.0005(11) 0.0247(12) -0.0003(11)
C14 0.0649(17) 0.0399(13) 0.0549(16) 0.0042(12) 0.0264(15) -0.0022(12)
C13 0.0613(16) 0.0480(15) 0.0464(15) 0.0087(12) 0.0256(14) -0.0061(12)
C18 0.0407(13) 0.0476(14) 0.0351(13) -0.0001(11) 0.0149(11) -0.0086(10)
C12 0.0480(15) 0.0639(17) 0.0389(14) 0.0015(12) 0.0214(12) -0.0118(13)
C11 0.0535(16) 0.0656(17) 0.0479(16) -0.0063(13) 0.0338(14) -0.0076(13)
C10 0.0546(16) 0.0500(15) 0.0471(16) -0.0059(12) 0.0318(14) -0.0030(12)
C7 0.0384(12) 0.0435(13) 0.0383(13) -0.0053(10) 0.0221(11) 0.0008(10)
C6 0.0396(12) 0.0373(12) 0.0356(12) -0.0022(10) 0.0174(10) -0.0001(10)
C5 0.0473(14) 0.0439(13) 0.0448(14) 0.0012(11) 0.0269(12) 0.0061(11)
C4 0.0574(16) 0.0403(13) 0.0480(15) 0.0052(12) 0.0284(13) 0.0091(12)
C8 0.0608(18) 0.0491(15) 0.073(2) 0.0035(15) 0.0356(16) 0.0120(13)
C3 0.0661(17) 0.0439(14) 0.0598(17) 0.0122(13) 0.0387(15) 0.0057(13)
C2 0.0544(15) 0.0484(14) 0.0516(15) 0.0057(12) 0.0348(13) 0.0051(12)
C1 0.0365(12) 0.0391(12) 0.0332(12) -0.0010(9) 0.0153(10) 0.0012(9)

loop_
_atom_type_symbol
_atom_type_description
_atom_type_scat_dispersion_real
_atom_type_scat_dispersion_imag
_atom_type_scat_source
C C 0.0033 0.0016 'International Tables Vol C Tables 4.2.6.8 and 6.1.1.4'
H H 0.0000 0.0000 'International Tables Vol C Tables 4.2.6.8 and 6.1.1.4'
N N 0.0061 0.0033 'International Tables Vol C Tables 4.2.6.8 and 6.1.1.4'
O O 0.0106 0.0060 'International Tables Vol C Tables 4.2.6.8 and 6.1.1.4'
P P 0.1023 0.0942 'International Tables Vol C Tables 4.2.6.8 and 6.1.1.4'
Pd Pd -0.9988 1.0072 'International Tables Vol C Tables 4.2.6.8 and 6.1.1.4'

loop_
_geom_angle_atom_site_label_1
_geom_angle_atom_site_label_2
_geom_angle_atom_site_label_3
_geom_angle
C16 Pd1 N1 82.95(8)
C16 Pd1 O1 173.49(8)
N1 Pd1 O1 90.67(7)
C16 Pd1 P1 96.93(7)
N1 Pd1 P1 179.26(5)
O1 Pd1 P1 89.43(4)
C131 P1 C111 106.38(10)
C131 P1 C121 103.04(11)
C111 P1 C121 102.93(11)
C131 P1 Pd1 114.27(7)
C111 P1 Pd1 115.13(7)
C121 P1 Pd1 113.75(7)
C4 O2 C8 118.2(2)
C1 O1 Pd1 126.35(14)
C7 N1 C9 122.08(19)
C7 N1 Pd1 124.59(15)
C9 N1 Pd1 113.29(15)
C136 C131 C132 118.7(2)
C136 C131 P1 123.46(19)
C132 C131 P1 117.83(18)
C135 C136 C131 119.7(3)
C135 C136 H136 120.2
C131 C136 H136 120.2
C134 C135 C136 120.8(3)
C134 C135 H135 119.6
C136 C135 H135 119.6
C135 C134 C133 120.2(3)
C135 C134 H134 119.9
C133 C134 H134 119.9
C134 C133 C132 119.8(3)
C134 C133 H133 120.1
C132 C133 H133 120.1
C133 C132 C131 120.7(3)
C133 C132 H132 119.6
C131 C132 H132 119.6
C112 C111 C116 118.6(2)
C112 C111 P1 119.86(17)
C116 C111 P1 121.52(18)
C113 C112 C111 120.4(2)
C113 C112 H112 119.8
C111 C112 H112 119.8
C114 C113 C112 120.2(2)
C114 C113 H113 119.9
C112 C113 H113 119.9
C113 C114 C115 120.0(2)
C113 C114 H114 120.0
C115 C114 H114 120.0
C116 C115 C114 120.2(3)
C116 C115 H115 119.9
C114 C115 H115 119.9
C115 C116 C111 120.5(2)
C115 C116 H116 119.7
C111 C116 H116 119.7
C122 C121 C126 118.4(2)
C122 C121 P1 122.6(2)
C126 C121 P1 118.97(19)
C123 C122 C121 120.6(3)
C123 C122 H122 119.7
C121 C122 H122 119.7
C124 C123 C122 120.4(3)
C124 C123 H123 119.8
C122 C123 H123 119.8
C123 C124 C125 119.5(3)
C123 C124 H124 120.2
C125 C124 H124 120.2
C126 C125 C124 120.6(3)
C126 C125 H125 119.7
C124 C125 H125 119.7
C125 C126 C121 120.4(3)
C125 C126 H126 119.8
C121 C126 H126 119.8
C10 C9 C17 121.1(2)
C10 C9 N1 125.5(2)
C17 C9 N1 113.4(2)
C9 C17 C18 119.1(2)
C9 C17 C16 119.4(2)
C18 C17 C16 121.5(2)
C15 C16 C17 116.6(2)
C15 C16 Pd1 132.69(18)
C17 C16 Pd1 110.70(16)
C16 C15 C14 122.1(2)
C16 C15 H15 119.0
C14 C15 H15 119.0
C13 C14 C15 121.4(2)
C13 C14 H14 119.3
C15 C14 H14 119.3
C14 C13 C18 120.0(2)
C14 C13 H13 120.0
C18 C13 H13 120.0
C13 C18 C17 118.4(2)
C13 C18 C12 123.1(2)
C17 C18 C12 118.5(2)
C11 C12 C18 120.8(2)
C11 C12 H12 119.6
C18 C12 H12 119.6
C12 C11 C10 121.4(2)
C12 C11 H11 119.3
C10 C11 H11 119.3
C9 C10 C11 119.1(2)
C9 C10 H10 120.4
C11 C10 H10 120.4
N1 C7 C6 127.9(2)
N1 C7 H7 116.0
C6 C7 H7 116.0
C1 C6 C7 124.1(2)
C1 C6 C5 119.1(2)
C7 C6 C5 116.7(2)
C4 C5 C6 121.3(2)
C4 C5 H5 119.4
C6 C5 H5 119.4
C5 C4 O2 126.1(2)
C5 C4 C3 119.5(2)
O2 C4 C3 114.3(2)
O2 C8 H8A 109.5
O2 C8 H8B 109.5
H8A C8 H8B 109.5
O2 C8 H8C 109.5
H8A C8 H8C 109.5
H8B C8 H8C 109.5
C2 C3 C4 120.5(2)
C2 C3 H3 119.8
C4 C3 H3 119.8
C3 C2 C1 122.1(2)
C3 C2 H2 118.9
C1 C2 H2 118.9
O1 C1 C2 117.18(19)
O1 C1 C6 125.5(2)
C2 C1 C6 117.3(2)

loop_
_geom_bond_atom_site_label_1
_geom_bond_atom_site_label_2
_geom_bond_distance
Pd1 C16 2.007(2)
Pd1 N1 2.0433(17)
Pd1 O1 2.0516(16)
Pd1 P1 2.2705(6)
P1 C131 1.814(2)
P1 C111 1.822(2)
P1 C121 1.826(2)
O2 C4 1.379(3)
O2 C8 1.402(3)
O1 C1 1.301(3)
N1 C7 1.294(3)
N1 C9 1.421(3)
C131 C136 1.386(3)
C131 C132 1.388(3)
C136 C135 1.385(4)
C136 H136 0.9300
C135 C134 1.360(4)
C135 H135 0.9300
C134 C133 1.368(5)
C134 H134 0.9300
C133 C132 1.380(4)
C133 H133 0.9300
C132 H132 0.9300
C111 C112 1.384(3)
C111 C116 1.395(3)
C112 C113 1.382(3)
C112 H112 0.9300
C113 C114 1.373(4)
C113 H113 0.9300
C114 C115 1.376(4)
C114 H114 0.9300
C115 C116 1.372(4)
C115 H115 0.9300
C116 H116 0.9300
C121 C122 1.384(4)
C121 C126 1.393(4)
C122 C123 1.381(4)
C122 H122 0.9300
C123 C124 1.371(4)
C123 H123 0.9300
C124 C125 1.376(4)
C124 H124 0.9300
C125 C126 1.373(4)
C125 H125 0.9300
C126 H126 0.9300
C9 C10 1.373(3)
C9 C17 1.413(3)
C17 C18 1.420(3)
C17 C16 1.438(3)
C16 C15 1.375(3)
C15 C14 1.410(3)
C15 H15 0.9300
C14 C13 1.354(4)
C14 H14 0.9300
C13 C18 1.415(4)
C13 H13 0.9300
C18 C12 1.420(3)
C12 C11 1.351(4)
C12 H12 0.9300
C11 C10 1.412(4)
C11 H11 0.9300
C10 H10 0.9300
C7 C6 1.423(3)
C7 H7 0.9300
C6 C1 1.420(3)
C6 C5 1.430(3)
C5 C4 1.360(3)
C5 H5 0.9300
C4 C3 1.402(3)
C8 H8A 0.9600
C8 H8B 0.9600
C8 H8C 0.9600
C3 C2 1.366(3)
C3 H3 0.9300
C2 C1 1.414(3)
C2 H2 0.9300
